data_7020927
loop_
_publ_author_name
'\<St\<epni\<cka, Petr'
'C\'isa\<rov\'a, Ivana'

_publ_section_title
;
 Selective borane reduction of phosphinoferrocene carbaldehydes to
 phosphinoalcohol--borane adducts. The coordination behaviour of
 1-(diphenylphosphino)- 1&#x2032;-(methoxymethyl)ferrocene, a new
 ferrocene O,P-hybrid donor prepared from such an adduct
;
_journal_issue 10
_journal_name_full 'Dalton Transactions'
_journal_page_first 3373
_journal_paper_doi 10.1039/c2dt32511j
_journal_volume 42
_journal_year 2013
_chemical_formula_moiety 'C48 H46 Cl2 Fe2 O2 P2 Pt'
_chemical_formula_sum 'C48 H46 Cl2 Fe2 O2 P2 Pt'
_chemical_formula_weight 1094.48
_chemical_name_systematic
;
?
;
_space_group_IT_number 14
_symmetry_cell_setting monoclinic
_symmetry_space_group_name_Hall '-P 2yn'
_symmetry_space_group_name_H-M 'P 1 21/n 1'
_atom_sites_solution_hydrogens geom
_atom_sites_solution_primary direct
_atom_sites_solution_secondary difmap
_audit_creation_method SHELXL-97
_cell_angle_alpha 90.00
_cell_angle_beta 98.8600(10)
_cell_angle_gamma 90.00
_cell_formula_units_Z 2
_cell_length_a 13.4348(4)
_cell_length_b 9.1071(3)
_cell_length_c 17.4178(7)
_cell_measurement_reflns_used 9978
_cell_measurement_temperature 150(2)
_cell_measurement_theta_max 27.51
_cell_measurement_theta_min 2.37
_cell_volume 2105.67(13)
_computing_cell_refinement 'Bruker SAINT'
_computing_data_collection 'Bruker APEX2'
_computing_data_reduction 'Bruker SAINT'
_computing_molecular_graphics 'PLATON (Spek, 2003)'
_computing_publication_material 'PLATON (Spek, 2003)'
_computing_structure_refinement 'SHELXL-97 (Sheldrick, 2008)'
_computing_structure_solution 'SHELXS-97 (Sheldrick, 2008)'
_diffrn_ambient_temperature 150(2)
_diffrn_measured_fraction_theta_full 1.000
_diffrn_measured_fraction_theta_max 1.000
_diffrn_measurement_device_type 'Bruker APEX-II CCD'
_diffrn_measurement_method '\f and \w scans'
_diffrn_radiation_monochromator graphite
_diffrn_radiation_source 'fine-focus sealed tube'
_diffrn_radiation_type MoK\a
_diffrn_radiation_wavelength 0.71073
_diffrn_reflns_av_R_equivalents 0.0308
_diffrn_reflns_av_sigmaI/netI 0.0203
_diffrn_reflns_limit_h_max 17
_diffrn_reflns_limit_h_min -17
_diffrn_reflns_limit_k_max 11
_diffrn_reflns_limit_k_min -11
_diffrn_reflns_limit_l_max 22
_diffrn_reflns_limit_l_min -22
_diffrn_reflns_number 32707
_diffrn_reflns_theta_full 27.50
_diffrn_reflns_theta_max 27.50
_diffrn_reflns_theta_min 1.79
_exptl_absorpt_coefficient_mu 4.236
_exptl_absorpt_correction_T_max 0.7558
_exptl_absorpt_correction_T_min 0.2356
_exptl_absorpt_correction_type numerical
_exptl_absorpt_process_details SADABS
_exptl_crystal_colour yellow
_exptl_crystal_density_diffrn 1.726
_exptl_crystal_density_method 'not measured'
_exptl_crystal_description bar
_exptl_crystal_F_000 1088
_exptl_crystal_size_max 0.48
_exptl_crystal_size_mid 0.13
_exptl_crystal_size_min 0.07
_refine_diff_density_max 0.564
_refine_diff_density_min -0.675
_refine_diff_density_rms 0.071
_refine_ls_extinction_method none
_refine_ls_goodness_of_fit_ref 1.027
_refine_ls_hydrogen_treatment constr
_refine_ls_matrix_type full
_refine_ls_number_parameters 264
_refine_ls_number_reflns 4846
_refine_ls_number_restraints 0
_refine_ls_restrained_S_all 1.027
_refine_ls_R_factor_all 0.0218
_refine_ls_R_factor_gt 0.0168
_refine_ls_shift/su_max 0.001
_refine_ls_shift/su_mean 0.000
_refine_ls_structure_factor_coef Fsqd
_refine_ls_weighting_details 'calc w=1/[\s^2^(Fo^2^)+(0.0163P)^2^+1.2897P] where P=(Fo^2^+2Fc^2^)/3'
_refine_ls_weighting_scheme calc
_refine_ls_wR_factor_gt 0.0368
_refine_ls_wR_factor_ref 0.0382
_reflns_number_gt 4301
_reflns_number_total 4846
_reflns_threshold_expression >2sigma(I)
_cod_data_source_file c2dt32511j.txt
_cod_data_source_block ps418c
_cod_original_sg_symbol_H-M P21/n
_cod_database_code 7020927

loop_
_symmetry_equiv_pos_as_xyz
'x, y, z'
'-x+1/2, y+1/2, -z+1/2'
'-x, -y, -z'
'x-1/2, -y-1/2, z-1/2'

loop_
_atom_site_label
_atom_site_type_symbol
_atom_site_fract_x
_atom_site_fract_y
_atom_site_fract_z
_atom_site_U_iso_or_equiv
_atom_site_adp_type
_atom_site_occupancy
_atom_site_symmetry_multiplicity
_atom_site_calc_flag
_atom_site_refinement_flags
Pt Pt 0.0000 0.0000 0.0000 0.01261(3) Uani 1 2 d S
Fe Fe 0.25514(2) 0.32977(3) 0.087634(16) 0.01553(6) Uani 1 1 d .
P P 0.15384(4) 0.05276(6) -0.03886(3) 0.01303(10) Uani 1 1 d .
O O 0.02402(12) 0.42803(19) 0.22774(9) 0.0306(4) Uani 1 1 d .
ClB Cl 0.05897(12) -0.2047(2) 0.07198(17) 0.0365(5) Uani 0.663(5) 1 d P
ClA Cl 0.0565(3) -0.2257(4) 0.0393(3) 0.0365(5) Uani 0.337(5) 1 d P
C1 C 0.21292(14) 0.2289(2) -0.01650(11) 0.0147(4) Uani 1 1 d .
C2 C 0.32035(15) 0.2499(2) -0.00160(11) 0.0175(4) Uani 1 1 d .
H2 H 0.3698 0.1747 0.0017 0.021 Uiso 1 1 calc R
C3 C 0.33941(16) 0.4028(2) 0.00728(12) 0.0206(4) Uani 1 1 d .
H3 H 0.4040 0.4476 0.0176 0.025 Uiso 1 1 calc R
C4 C 0.24572(17) 0.4772(2) -0.00181(12) 0.0205(4) Uani 1 1 d .
H4 H 0.2368 0.5804 0.0014 0.025 Uiso 1 1 calc R
C5 C 0.16772(16) 0.3718(2) -0.01640(11) 0.0184(4) Uani 1 1 d .
H5 H 0.0975 0.3920 -0.0247 0.022 Uiso 1 1 calc R
C6 C 0.16740(16) 0.3698(2) 0.17031(11) 0.0201(4) Uani 1 1 d .
C7 C 0.19691(16) 0.2193(2) 0.17260(11) 0.0199(4) Uani 1 1 d .
H7 H 0.1527 0.1373 0.1654 0.024 Uiso 1 1 calc R
C8 C 0.30406(16) 0.2128(3) 0.18746(12) 0.0248(5) Uani 1 1 d .
H8 H 0.3438 0.1261 0.1917 0.030 Uiso 1 1 calc R
C9 C 0.34081(17) 0.3592(3) 0.19476(12) 0.0285(5) Uani 1 1 d .
H9 H 0.4096 0.3876 0.2049 0.034 Uiso 1 1 calc R
C10 C 0.25712(18) 0.4553(3) 0.18427(13) 0.0263(5) Uani 1 1 d .
H10 H 0.2603 0.5595 0.1862 0.032 Uiso 1 1 calc R
C11 C 0.06328(17) 0.4290(3) 0.15593(12) 0.0244(5) Uani 1 1 d .
H11A H 0.0637 0.5305 0.1356 0.029 Uiso 1 1 calc R
H11B H 0.0206 0.3677 0.1170 0.029 Uiso 1 1 calc R
C12 C 0.14211(15) 0.0397(2) -0.14423(11) 0.0156(4) Uani 1 1 d .
C13 C 0.09040(16) -0.0798(2) -0.18122(12) 0.0226(5) Uani 1 1 d .
H13 H 0.0579 -0.1476 -0.1518 0.027 Uiso 1 1 calc R
C14 C 0.08599(17) -0.1005(3) -0.26016(13) 0.0285(5) Uani 1 1 d .
H14 H 0.0511 -0.1827 -0.2848 0.034 Uiso 1 1 calc R
C15 C 0.13266(18) -0.0011(3) -0.30338(13) 0.0290(5) Uani 1 1 d .
H15 H 0.1302 -0.0155 -0.3577 0.035 Uiso 1 1 calc R
C16 C 0.18258(18) 0.1186(3) -0.26763(13) 0.0275(5) Uani 1 1 d .
H16 H 0.2135 0.1873 -0.2975 0.033 Uiso 1 1 calc R
C17 C 0.18802(16) 0.1393(2) -0.18820(12) 0.0218(4) Uani 1 1 d .
H17 H 0.2231 0.2216 -0.1638 0.026 Uiso 1 1 calc R
C18 C 0.25937(14) -0.0702(2) -0.00578(12) 0.0149(4) Uani 1 1 d .
C19 C 0.32216(15) -0.1220(2) -0.05661(12) 0.0185(4) Uani 1 1 d .
H19 H 0.3062 -0.1017 -0.1106 0.022 Uiso 1 1 calc R
C20 C 0.40772(16) -0.2029(2) -0.02884(13) 0.0236(5) Uani 1 1 d .
H20 H 0.4502 -0.2378 -0.0637 0.028 Uiso 1 1 calc R
C21 C 0.43101(15) -0.2325(2) 0.04976(13) 0.0234(5) Uani 1 1 d .
H21 H 0.4898 -0.2873 0.0688 0.028 Uiso 1 1 calc R
C22 C 0.36916(16) -0.1827(2) 0.10075(12) 0.0219(4) Uani 1 1 d .
H22 H 0.3854 -0.2038 0.1546 0.026 Uiso 1 1 calc R
C23 C 0.28338(15) -0.1019(2) 0.07325(12) 0.0183(4) Uani 1 1 d .
H23 H 0.2409 -0.0680 0.1084 0.022 Uiso 1 1 calc R
C24 C -0.0633(2) 0.5147(4) 0.22383(19) 0.0555(9) Uani 1 1 d .
H24A H -0.0478 0.6159 0.2105 0.083 Uiso 1 1 calc R
H24B H -0.0869 0.5135 0.2743 0.083 Uiso 1 1 calc R
H24C H -0.1159 0.4752 0.1840 0.083 Uiso 1 1 calc R

loop_
_atom_site_aniso_label
_atom_site_aniso_U_11
_atom_site_aniso_U_22
_atom_site_aniso_U_33
_atom_site_aniso_U_23
_atom_site_aniso_U_13
_atom_site_aniso_U_12
Pt 0.01275(5) 0.01232(5) 0.01323(5) 0.00171(4) 0.00348(4) -0.00029(4)
Fe 0.01800(14) 0.01535(14) 0.01353(13) -0.00098(11) 0.00342(11) -0.00229(11)
P 0.0130(2) 0.0138(2) 0.0126(2) 0.00049(19) 0.00270(19) -0.00037(19)
O 0.0323(9) 0.0374(10) 0.0257(9) 0.0074(7) 0.0155(7) 0.0109(8)
ClB 0.0178(3) 0.0337(6) 0.0567(13) 0.0333(9) 0.0014(8) 0.0007(4)
ClA 0.0178(3) 0.0337(6) 0.0567(13) 0.0333(9) 0.0014(8) 0.0007(4)
C1 0.0178(10) 0.0164(10) 0.0108(9) -0.0003(7) 0.0045(7) -0.0020(8)
C2 0.0171(10) 0.0184(10) 0.0179(10) -0.0028(8) 0.0057(8) -0.0029(8)
C3 0.0238(11) 0.0200(10) 0.0196(10) -0.0014(8) 0.0085(9) -0.0076(9)
C4 0.0325(12) 0.0119(11) 0.0181(10) 0.0010(8) 0.0072(9) -0.0018(8)
C5 0.0230(11) 0.0186(10) 0.0138(10) 0.0020(8) 0.0031(8) 0.0017(8)
C6 0.0261(11) 0.0233(11) 0.0122(10) -0.0001(8) 0.0073(8) -0.0009(9)
C7 0.0253(11) 0.0212(11) 0.0139(10) 0.0028(8) 0.0049(8) -0.0006(9)
C8 0.0268(12) 0.0310(13) 0.0159(10) 0.0040(9) 0.0008(9) 0.0041(9)
C9 0.0250(12) 0.0434(15) 0.0162(11) -0.0055(10) 0.0002(9) -0.0072(10)
C10 0.0376(13) 0.0254(11) 0.0170(11) -0.0080(9) 0.0080(10) -0.0076(10)
C11 0.0333(12) 0.0229(11) 0.0190(11) 0.0060(9) 0.0104(9) 0.0042(10)
C12 0.0145(9) 0.0185(10) 0.0139(9) 0.0018(7) 0.0022(7) 0.0030(7)
C13 0.0208(11) 0.0272(12) 0.0199(11) -0.0016(9) 0.0033(9) -0.0051(9)
C14 0.0293(12) 0.0329(13) 0.0218(12) -0.0075(10) -0.0006(9) -0.0027(10)
C15 0.0349(12) 0.0385(13) 0.0133(10) -0.0024(10) 0.0030(9) 0.0067(11)
C16 0.0353(13) 0.0313(13) 0.0180(11) 0.0062(9) 0.0104(10) 0.0007(10)
C17 0.0271(11) 0.0202(11) 0.0184(10) 0.0007(8) 0.0049(9) -0.0017(9)
C18 0.0126(9) 0.0122(9) 0.0197(10) -0.0011(8) 0.0019(8) -0.0013(7)
C19 0.0179(10) 0.0210(10) 0.0170(10) -0.0004(8) 0.0038(8) -0.0005(8)
C20 0.0171(10) 0.0260(12) 0.0286(12) -0.0036(9) 0.0064(9) 0.0027(9)
C21 0.0162(10) 0.0225(11) 0.0299(12) 0.0003(9) -0.0014(9) 0.0018(8)
C22 0.0222(11) 0.0219(11) 0.0196(10) 0.0018(9) -0.0028(8) -0.0008(9)
C23 0.0189(10) 0.0170(10) 0.0190(10) -0.0009(8) 0.0026(8) -0.0010(8)
C24 0.0426(16) 0.077(2) 0.0528(19) 0.0139(17) 0.0259(14) 0.0292(16)

loop_
_atom_type_symbol
_atom_type_description
_atom_type_scat_dispersion_real
_atom_type_scat_dispersion_imag
_atom_type_scat_source
C C 0.0033 0.0016 'International Tables Vol C Tables 4.2.6.8 and 6.1.1.4'
H H 0.0000 0.0000 'International Tables Vol C Tables 4.2.6.8 and 6.1.1.4'
O O 0.0106 0.0060 'International Tables Vol C Tables 4.2.6.8 and 6.1.1.4'
P P 0.1023 0.0942 'International Tables Vol C Tables 4.2.6.8 and 6.1.1.4'
Cl Cl 0.1484 0.1585 'International Tables Vol C Tables 4.2.6.8 and 6.1.1.4'
Fe Fe 0.3463 0.8444 'International Tables Vol C Tables 4.2.6.8 and 6.1.1.4'
Pt Pt -1.7033 8.3905 'International Tables Vol C Tables 4.2.6.8 and 6.1.1.4'

loop_
_geom_angle_atom_site_label_1
_geom_angle_atom_site_label_2
_geom_angle_atom_site_label_3
_geom_angle
_geom_angle_site_symmetry_1
_geom_angle_site_symmetry_3
ClA Pt ClA 180.0(3) 3 .
ClA Pt ClB 14.89(9) 3 3
ClA Pt ClB 165.11(9) . 3
ClA Pt ClB 165.11(9) 3 .
ClA Pt ClB 14.89(9) . .
ClB Pt ClB 180.00(14) 3 .
ClA Pt P 89.75(9) 3 .
ClA Pt P 90.25(9) . .
ClB Pt P 85.49(4) 3 .
ClB Pt P 94.51(4) . .
ClA Pt P 90.25(9) 3 3
ClA Pt P 89.75(9) . 3
ClB Pt P 94.51(4) 3 3
ClB Pt P 85.49(4) . 3
P Pt P 180.00(2) . 3
C6 Fe C10 41.06(9) . .
C6 Fe C2 166.58(8) . .
C10 Fe C2 151.96(9) . .
C6 Fe C1 126.95(8) . .
C10 Fe C1 163.55(9) . .
C2 Fe C1 41.46(8) . .
C6 Fe C5 106.20(8) . .
C10 Fe C5 124.27(9) . .
C2 Fe C5 69.18(8) . .
C1 Fe C5 41.30(8) . .
C6 Fe C3 150.63(9) . .
C10 Fe C3 116.52(9) . .
C2 Fe C3 40.78(8) . .
C1 Fe C3 69.14(8) . .
C5 Fe C3 68.53(8) . .
C6 Fe C7 41.01(8) . .
C10 Fe C7 68.57(9) . .
C2 Fe C7 129.50(8) . .
C1 Fe C7 109.77(8) . .
C5 Fe C7 120.28(8) . .
C3 Fe C7 166.32(9) . .
C6 Fe C4 116.60(8) . .
C10 Fe C4 104.64(9) . .
C2 Fe C4 68.65(8) . .
C1 Fe C4 68.98(8) . .
C5 Fe C4 40.55(8) . .
C3 Fe C4 40.55(9) . .
C7 Fe C4 152.81(9) . .
C6 Fe C9 68.73(9) . .
C10 Fe C9 40.52(9) . .
C2 Fe C9 119.62(9) . .
C1 Fe C9 155.42(9) . .
C5 Fe C9 161.62(9) . .
C3 Fe C9 106.74(9) . .
C7 Fe C9 68.25(9) . .
C4 Fe C9 124.51(9) . .
C6 Fe C8 68.81(9) . .
C10 Fe C8 68.28(9) . .
C2 Fe C8 109.97(9) . .
C1 Fe C8 121.89(9) . .
C5 Fe C8 155.97(9) . .
C3 Fe C8 127.51(9) . .
C7 Fe C8 40.63(8) . .
C4 Fe C8 163.16(9) . .
C9 Fe C8 40.42(9) . .
C1 P C12 104.01(9) . .
C1 P C18 100.52(9) . .
C12 P C18 102.71(9) . .
C1 P Pt 120.16(6) . .
C12 P Pt 109.72(7) . .
C18 P Pt 117.58(6) . .
C24 O C11 111.79(19) . .
ClA ClB Pt 77.1(5) . .
ClB ClA Pt 88.0(5) . .
C5 C1 C2 106.98(17) . .
C5 C1 P 129.30(15) . .
C2 C1 P 123.52(15) . .
C5 C1 Fe 69.50(11) . .
C2 C1 Fe 69.21(11) . .
P C1 Fe 130.27(10) . .
C3 C2 C1 107.99(18) . .
C3 C2 Fe 69.98(11) . .
C1 C2 Fe 69.33(11) . .
C3 C2 H2 126.0 . .
C1 C2 H2 126.0 . .
Fe C2 H2 126.3 . .
C4 C3 C2 108.35(18) . .
C4 C3 Fe 69.86(11) . .
C2 C3 Fe 69.24(11) . .
C4 C3 H3 125.8 . .
C2 C3 H3 125.8 . .
Fe C3 H3 126.6 . .
C5 C4 C3 108.42(17) . .
C5 C4 Fe 69.43(11) . .
C3 C4 Fe 69.59(12) . .
C5 C4 H4 125.8 . .
C3 C4 H4 125.8 . .
Fe C4 H4 126.8 . .
C4 C5 C1 108.26(18) . .
C4 C5 Fe 70.03(12) . .
C1 C5 Fe 69.21(11) . .
C4 C5 H5 125.9 . .
C1 C5 H5 125.9 . .
Fe C5 H5 126.5 . .
C10 C6 C7 107.25(19) . .
C10 C6 C11 125.5(2) . .
C7 C6 C11 127.2(2) . .
C10 C6 Fe 69.55(12) . .
C7 C6 Fe 69.98(11) . .
C11 C6 Fe 125.51(14) . .
C8 C7 C6 108.29(19) . .
C8 C7 Fe 70.30(12) . .
C6 C7 Fe 69.01(11) . .
C8 C7 H7 125.9 . .
C6 C7 H7 125.9 . .
Fe C7 H7 126.4 . .
C9 C8 C7 107.8(2) . .
C9 C8 Fe 69.59(13) . .
C7 C8 Fe 69.07(12) . .
C9 C8 H8 126.1 . .
C7 C8 H8 126.1 . .
Fe C8 H8 126.8 . .
C10 C9 C8 108.1(2) . .
C10 C9 Fe 68.91(12) . .
C8 C9 Fe 69.99(12) . .
C10 C9 H9 125.9 . .
C8 C9 H9 125.9 . .
Fe C9 H9 126.7 . .
C9 C10 C6 108.6(2) . .
C9 C10 Fe 70.57(13) . .
C6 C10 Fe 69.40(12) . .
C9 C10 H10 125.7 . .
C6 C10 H10 125.7 . .
Fe C10 H10 125.9 . .
O C11 C6 108.36(17) . .
O C11 H11A 110.0 . .
C6 C11 H11A 110.0 . .
O C11 H11B 110.0 . .
C6 C11 H11B 110.0 . .
H11A C11 H11B 108.4 . .
C17 C12 C13 119.09(19) . .
C17 C12 P 122.36(16) . .
C13 C12 P 118.42(15) . .
C14 C13 C12 120.6(2) . .
C14 C13 H13 119.7 . .
C12 C13 H13 119.7 . .
C13 C14 C15 119.8(2) . .
C13 C14 H14 120.1 . .
C15 C14 H14 120.1 . .
C16 C15 C14 120.0(2) . .
C16 C15 H15 120.0 . .
C14 C15 H15 120.0 . .
C15 C16 C17 120.4(2) . .
C15 C16 H16 119.8 . .
C17 C16 H16 119.8 . .
C16 C17 C12 120.0(2) . .
C16 C17 H17 120.0 . .
C12 C17 H17 120.0 . .
C23 C18 C19 119.07(18) . .
C23 C18 P 119.18(15) . .
C19 C18 P 121.47(15) . .
C20 C19 C18 120.5(2) . .
C20 C19 H19 119.8 . .
C18 C19 H19 119.8 . .
C21 C20 C19 119.8(2) . .
C21 C20 H20 120.1 . .
C19 C20 H20 120.1 . .
C22 C21 C20 120.3(2) . .
C22 C21 H21 119.8 . .
C20 C21 H21 119.8 . .
C21 C22 C23 120.1(2) . .
C21 C22 H22 120.0 . .
C23 C22 H22 120.0 . .
C22 C23 C18 120.21(19) . .
C22 C23 H23 119.9 . .
C18 C23 H23 119.9 . .
O C24 H24A 109.5 . .
O C24 H24B 109.5 . .
H24A C24 H24B 109.5 . .
O C24 H24C 109.5 . .
H24A C24 H24C 109.5 . .
H24B C24 H24C 109.5 . .

loop_
_geom_bond_atom_site_label_1
_geom_bond_atom_site_label_2
_geom_bond_distance
_geom_bond_site_symmetry_2
Pt ClA 2.261(4) 3
Pt ClA 2.261(4) .
Pt ClB 2.3173(16) 3
Pt ClB 2.3173(16) .
Pt P 2.3220(5) .
Pt P 2.3220(5) 3
Fe C6 2.030(2) .
Fe C10 2.032(2) .
Fe C2 2.0326(19) .
Fe C1 2.0342(19) .
Fe C5 2.038(2) .
Fe C3 2.042(2) .
Fe C7 2.042(2) .
Fe C4 2.046(2) .
Fe C9 2.053(2) .
Fe C8 2.059(2) .
P C1 1.806(2) .
P C12 1.822(2) .
P C18 1.829(2) .
O C24 1.407(3) .
O C11 1.430(2) .
ClB ClA 0.596(3) .
C1 C5 1.436(3) .
C1 C2 1.439(3) .
C2 C3 1.420(3) .
C2 H2 0.9500 .
C3 C4 1.417(3) .
C3 H3 0.9500 .
C4 C5 1.415(3) .
C4 H4 0.9500 .
C5 H5 0.9500 .
C6 C10 1.424(3) .
C6 C7 1.426(3) .
C6 C11 1.484(3) .
C7 C8 1.424(3) .
C7 H7 0.9500 .
C8 C9 1.421(3) .
C8 H8 0.9500 .
C9 C10 1.415(3) .
C9 H9 0.9500 .
C10 H10 0.9500 .
C11 H11A 0.9900 .
C11 H11B 0.9900 .
C12 C17 1.391(3) .
C12 C13 1.394(3) .
C13 C14 1.380(3) .
C13 H13 0.9500 .
C14 C15 1.388(3) .
C14 H14 0.9500 .
C15 C16 1.377(3) .
C15 H15 0.9500 .
C16 C17 1.387(3) .
C16 H16 0.9500 .
C17 H17 0.9500 .
C18 C23 1.395(3) .
C18 C19 1.396(3) .
C19 C20 1.388(3) .
C19 H19 0.9500 .
C20 C21 1.383(3) .
C20 H20 0.9500 .
C21 C22 1.383(3) .
C21 H21 0.9500 .
C22 C23 1.389(3) .
C22 H22 0.9500 .
C23 H23 0.9500 .
C24 H24A 0.9800 .
C24 H24B 0.9800 .
C24 H24C 0.9800 .
